data_7153887
loop_
_publ_author_name
'Mandha, Santhosh Reddy'
'Alla, Manjula'
'Nanubolu, Jagadeesh Babu'

_publ_section_title
;
 &quot;One-pot&quot; access to dihydrofurans via tandem oxidative
 difunctionalization and ring contraction of aminopyrans.
;
_journal_issue 25
_journal_name_full 'Organic &amp; biomolecular chemistry'
_journal_page_first 4412
_journal_page_last 4420
_journal_paper_doi 10.1039/c4ob00324a
_journal_volume 12
_journal_year 2014
_chemical_absolute_configuration ad
_chemical_formula_moiety 'C21 H15 Cl N2 O2'
_chemical_formula_sum 'C21 H15 Cl N2 O2'
_chemical_formula_weight 362.80
_chemical_name_systematic
;
Methyl 3-(4-chlorophenyl)-2-cyano-2,3-dihydronaphtho[1,2-b]furan-2-carbimidate
;
_space_group_IT_number 19
_symmetry_cell_setting orthorhombic
_symmetry_space_group_name_Hall 'P 2ac 2ab'
_symmetry_space_group_name_H-M 'P 21 21 21'
_atom_sites_solution_hydrogens geom
_atom_sites_solution_primary direct
_atom_sites_solution_secondary difmap
_audit_creation_method SHELXL-97
_cell_angle_alpha 90.00
_cell_angle_beta 90.00
_cell_angle_gamma 90.00
_cell_formula_units_Z 4
_cell_length_a 8.8826(8)
_cell_length_b 9.7822(8)
_cell_length_c 20.8708(18)
_cell_measurement_reflns_used 5195
_cell_measurement_temperature 294(2)
_cell_measurement_theta_max 26.23
_cell_measurement_theta_min 2.30
_cell_volume 1813.5(3)
_computing_cell_refinement 'Bruker SMART'
_computing_data_collection 'Bruker SMART'
_computing_data_reduction 'Bruker SAINT'
_computing_molecular_graphics 'Bruker SHELXTL'
_computing_publication_material 'Bruker SHELXTL'
_computing_structure_refinement 'SHELXL-97 (Sheldrick, 1997)'
_computing_structure_solution 'SHELXS-97 (Sheldrick, 1990)'
_diffrn_ambient_temperature 294(2)
_diffrn_measured_fraction_theta_full 1.000
_diffrn_measured_fraction_theta_max 1.000
_diffrn_measurement_device_type 'CCD area detector'
_diffrn_measurement_method 'phi and omega scans'
_diffrn_radiation_monochromator graphite
_diffrn_radiation_source 'fine-focus sealed tube'
_diffrn_radiation_type MoK\a
_diffrn_radiation_wavelength 0.71073
_diffrn_reflns_av_R_equivalents 0.0208
_diffrn_reflns_av_sigmaI/netI 0.0172
_diffrn_reflns_limit_h_max 10
_diffrn_reflns_limit_h_min -10
_diffrn_reflns_limit_k_max 12
_diffrn_reflns_limit_k_min -12
_diffrn_reflns_limit_l_max 25
_diffrn_reflns_limit_l_min -25
_diffrn_reflns_number 18905
_diffrn_reflns_theta_full 25.99
_diffrn_reflns_theta_max 25.99
_diffrn_reflns_theta_min 1.95
_exptl_absorpt_coefficient_mu 0.228
_exptl_absorpt_correction_T_max 0.9601
_exptl_absorpt_correction_T_min 0.9184
_exptl_absorpt_correction_type multi-scan
_exptl_absorpt_process_details ' Bruker AXS SADABS program'
_exptl_crystal_colour colourless
_exptl_crystal_density_diffrn 1.329
_exptl_crystal_density_method 'not measured'
_exptl_crystal_description block
_exptl_crystal_F_000 752
_exptl_crystal_size_max 0.38
_exptl_crystal_size_mid 0.22
_exptl_crystal_size_min 0.18
_refine_diff_density_max 0.175
_refine_diff_density_min -0.153
_refine_diff_density_rms 0.036
_refine_ls_abs_structure_details 'Flack H D (1983), Acta Cryst. A39, 876-881'
_refine_ls_abs_structure_Flack 0.00(6)
_refine_ls_extinction_method none
_refine_ls_goodness_of_fit_ref 0.986
_refine_ls_hydrogen_treatment mixed
_refine_ls_matrix_type full
_refine_ls_number_parameters 240
_refine_ls_number_reflns 3547
_refine_ls_number_restraints 0
_refine_ls_restrained_S_all 0.986
_refine_ls_R_factor_all 0.0343
_refine_ls_R_factor_gt 0.0324
_refine_ls_shift/su_max 0.000
_refine_ls_shift/su_mean 0.000
_refine_ls_structure_factor_coef Fsqd
_refine_ls_weighting_details 'calc w=1/[\s^2^(Fo^2^)+(0.0507P)^2^+0.2630P] where P=(Fo^2^+2Fc^2^)/3'
_refine_ls_weighting_scheme calc
_refine_ls_wR_factor_gt 0.0858
_refine_ls_wR_factor_ref 0.0876
_reflns_number_gt 3369
_reflns_number_total 3547
_reflns_threshold_expression >2sigma(I)
_cod_data_source_file c4ob00324a2.cif
_cod_data_source_block ap83m
_cod_depositor_comments
;
The following automatic conversions were performed:

'_symmetry_cell_setting' value 'Orthorhombic' changed to
'orthorhombic' according to
/usr/data/users/saulius/crontab/automatic-downloads/current/RSC/lib/dictionaries/cif_core.dic
dictionary named 'cif_core.dic' version 2.4.2 from 2011-04-26.

Automatic conversion script
Id: cif_fix_values 2281 2013-09-26 08:29:07Z andrius 
;
_cod_database_code 7153887

loop_
_symmetry_equiv_pos_as_xyz
'x, y, z'
'-x+1/2, -y, z+1/2'
'-x, y+1/2, -z+1/2'
'x+1/2, -y+1/2, -z'

loop_
_atom_site_label
_atom_site_type_symbol
_atom_site_fract_x
_atom_site_fract_y
_atom_site_fract_z
_atom_site_U_iso_or_equiv
_atom_site_adp_type
_atom_site_occupancy
_atom_site_symmetry_multiplicity
_atom_site_calc_flag
_atom_site_refinement_flags
Cl1 Cl -0.10267(6) 0.56056(7) 0.09585(3) 0.0889(2) Uani 1 1 d .
O1 O 0.65684(13) 0.33295(12) 0.18353(5) 0.0521(3) Uani 1 1 d .
C10 C 0.60141(18) 0.28903(15) 0.24178(7) 0.0466(3) Uani 1 1 d .
C8 C 0.40241(19) 0.16693(17) 0.29242(8) 0.0519(4) Uani 1 1 d .
H8 H 0.3130 0.1179 0.2898 0.062 Uiso 1 1 calc R
O2 O 0.60985(15) 0.06491(13) 0.07017(6) 0.0674(3) Uani 1 1 d .
C5 C 0.67525(19) 0.31708(15) 0.29966(8) 0.0496(4) Uani 1 1 d .
C12 C 0.42475(17) 0.20800(15) 0.16801(7) 0.0470(3) Uani 1 1 d .
H12 H 0.4046 0.1127 0.1563 0.056 Uiso 1 1 calc R
C9 C 0.47240(17) 0.21580(15) 0.23726(7) 0.0469(3) Uani 1 1 d .
C6 C 0.60329(19) 0.26643(17) 0.35561(8) 0.0532(4) Uani 1 1 d .
C13 C 0.28999(17) 0.29538(16) 0.15200(7) 0.0467(3) Uani 1 1 d .
C19 C 0.67540(19) 0.13433(18) 0.11701(8) 0.0555(4) Uani 1 1 d .
C14 C 0.25837(19) 0.41480(18) 0.18480(9) 0.0588(4) Uani 1 1 d .
H14 H 0.3196 0.4410 0.2188 0.071 Uiso 1 1 calc R
C18 C 0.1957(2) 0.25880(19) 0.10197(8) 0.0577(4) Uani 1 1 d .
H18 H 0.2146 0.1788 0.0793 0.069 Uiso 1 1 calc R
C16 C 0.04767(18) 0.4567(2) 0.11816(9) 0.0582(4) Uani 1 1 d .
C2 C 0.8065(3) 0.3582(2) 0.41869(11) 0.0773(6) Uani 1 1 d .
H2 H 0.8506 0.3736 0.4584 0.093 Uiso 1 1 calc R
C1 C 0.6740(3) 0.2899(2) 0.41533(9) 0.0689(5) Uani 1 1 d .
H1 H 0.6290 0.2582 0.4527 0.083 Uiso 1 1 calc R
C7 C 0.4675(2) 0.19240(17) 0.35048(8) 0.0559(4) Uani 1 1 d .
H7 H 0.4213 0.1602 0.3875 0.067 Uiso 1 1 calc R
C11 C 0.57677(18) 0.25680(17) 0.13615(7) 0.0486(3) Uani 1 1 d .
N2 N 0.5361(2) 0.41288(18) 0.03657(8) 0.0695(4) Uani 1 1 d .
C4 C 0.8139(2) 0.38670(18) 0.30478(10) 0.0614(4) Uani 1 1 d .
H4 H 0.8614 0.4196 0.2682 0.074 Uiso 1 1 calc R
C3 C 0.8781(2) 0.4057(2) 0.36332(11) 0.0755(6) Uani 1 1 d .
H3 H 0.9701 0.4506 0.3665 0.091 Uiso 1 1 calc R
C17 C 0.0742(2) 0.3391(2) 0.08532(9) 0.0639(5) Uani 1 1 d .
H17 H 0.0110 0.3130 0.0520 0.077 Uiso 1 1 calc R
C21 C 0.55384(19) 0.34610(18) 0.07989(8) 0.0531(4) Uani 1 1 d .
C15 C 0.1374(2) 0.4958(2) 0.16792(10) 0.0638(5) Uani 1 1 d .
H15 H 0.1174 0.5761 0.1902 0.077 Uiso 1 1 calc R
C20 C 0.6955(3) -0.0475(2) 0.04410(11) 0.0771(6) Uani 1 1 d .
H20A H 0.7879 -0.0136 0.0264 0.116 Uiso 1 1 calc R
H20B H 0.6380 -0.0916 0.0111 0.116 Uiso 1 1 calc R
H20C H 0.7173 -0.1120 0.0775 0.116 Uiso 1 1 calc R
N1 N 0.7983(2) 0.1038(2) 0.14082(11) 0.0873(6) Uani 1 1 d .
H1N H 0.829(4) 0.172(4) 0.1669(15) 0.134(12) Uiso 1 1 d .

loop_
_atom_site_aniso_label
_atom_site_aniso_U_11
_atom_site_aniso_U_22
_atom_site_aniso_U_33
_atom_site_aniso_U_23
_atom_site_aniso_U_13
_atom_site_aniso_U_12
Cl1 0.0505(3) 0.1083(4) 0.1080(4) 0.0163(3) 0.0003(3) 0.0216(3)
O1 0.0487(6) 0.0546(6) 0.0530(6) 0.0042(5) 0.0021(5) -0.0107(5)
C10 0.0454(8) 0.0429(7) 0.0516(8) 0.0040(6) 0.0021(7) -0.0015(6)
C8 0.0470(8) 0.0523(8) 0.0566(9) 0.0040(7) 0.0037(7) -0.0060(7)
O2 0.0660(8) 0.0623(7) 0.0737(8) -0.0134(6) 0.0014(6) 0.0097(7)
C5 0.0484(8) 0.0409(7) 0.0594(9) 0.0000(6) -0.0052(7) 0.0019(6)
C12 0.0450(8) 0.0443(7) 0.0517(8) -0.0015(6) 0.0023(7) -0.0047(7)
C9 0.0435(8) 0.0447(8) 0.0525(8) 0.0018(7) -0.0001(7) -0.0024(6)
C6 0.0574(9) 0.0491(8) 0.0530(8) -0.0003(7) -0.0041(8) 0.0060(8)
C13 0.0415(7) 0.0504(8) 0.0481(8) 0.0002(6) 0.0038(6) -0.0065(6)
C19 0.0497(9) 0.0572(9) 0.0595(9) 0.0037(8) 0.0068(8) 0.0038(7)
C14 0.0488(8) 0.0602(10) 0.0673(10) -0.0141(8) -0.0061(8) -0.0017(8)
C18 0.0583(9) 0.0605(10) 0.0544(9) -0.0073(8) -0.0049(8) -0.0033(8)
C16 0.0381(7) 0.0686(11) 0.0680(10) 0.0107(9) 0.0040(7) 0.0017(7)
C2 0.0850(14) 0.0743(12) 0.0724(13) -0.0067(10) -0.0290(11) 0.0004(11)
C1 0.0794(13) 0.0679(11) 0.0594(10) -0.0014(9) -0.0101(10) 0.0063(10)
C7 0.0599(10) 0.0564(9) 0.0513(9) 0.0054(7) 0.0065(8) -0.0025(7)
C11 0.0465(8) 0.0500(8) 0.0493(8) 0.0006(7) 0.0042(7) -0.0016(7)
N2 0.0786(11) 0.0709(10) 0.0589(9) 0.0124(8) 0.0012(8) -0.0003(9)
C4 0.0551(9) 0.0505(9) 0.0786(12) 0.0039(8) -0.0100(9) -0.0056(8)
C3 0.0656(12) 0.0629(11) 0.0980(15) -0.0038(10) -0.0279(11) -0.0098(9)
C17 0.0527(10) 0.0801(12) 0.0587(10) -0.0013(9) -0.0104(8) -0.0043(9)
C21 0.0513(9) 0.0549(9) 0.0532(9) -0.0003(8) 0.0069(7) -0.0006(7)
C15 0.0505(9) 0.0609(10) 0.0801(12) -0.0103(9) 0.0022(9) 0.0055(8)
C20 0.0834(14) 0.0612(11) 0.0867(14) -0.0104(10) 0.0206(12) 0.0102(10)
N1 0.0696(11) 0.0929(14) 0.0995(14) -0.0191(12) -0.0141(10) 0.0261(11)

loop_
_atom_type_symbol
_atom_type_description
_atom_type_scat_dispersion_real
_atom_type_scat_dispersion_imag
_atom_type_scat_source
C C 0.0033 0.0016 'International Tables Vol C Tables 4.2.6.8 and 6.1.1.4'
H H 0.0000 0.0000 'International Tables Vol C Tables 4.2.6.8 and 6.1.1.4'
N N 0.0061 0.0033 'International Tables Vol C Tables 4.2.6.8 and 6.1.1.4'
O O 0.0106 0.0060 'International Tables Vol C Tables 4.2.6.8 and 6.1.1.4'
Cl Cl 0.1484 0.1585 'International Tables Vol C Tables 4.2.6.8 and 6.1.1.4'

loop_
_geom_angle_atom_site_label_1
_geom_angle_atom_site_label_2
_geom_angle_atom_site_label_3
_geom_angle
C10 O1 C11 105.66(11)
C9 C10 O1 113.89(13)
C9 C10 C5 124.01(15)
O1 C10 C5 122.09(14)
C7 C8 C9 118.79(15)
C7 C8 H8 120.6
C9 C8 H8 120.6
C19 O2 C20 115.91(16)
C10 C5 C4 124.61(16)
C10 C5 C6 115.44(14)
C4 C5 C6 119.92(16)
C9 C12 C13 113.97(13)
C9 C12 C11 98.53(12)
C13 C12 C11 114.46(12)
C9 C12 H12 109.8
C13 C12 H12 109.8
C11 C12 H12 109.8
C10 C9 C8 120.10(15)
C10 C9 C12 109.33(13)
C8 C9 C12 130.50(14)
C7 C6 C1 121.98(17)
C7 C6 C5 120.09(15)
C1 C6 C5 117.91(17)
C14 C13 C18 117.93(16)
C14 C13 C12 122.02(15)
C18 C13 C12 120.02(15)
N1 C19 O2 124.10(18)
N1 C19 C11 125.97(18)
O2 C19 C11 109.92(14)
C15 C14 C13 121.09(16)
C15 C14 H14 119.5
C13 C14 H14 119.5
C17 C18 C13 121.07(17)
C17 C18 H18 119.5
C13 C18 H18 119.5
C17 C16 C15 121.33(17)
C17 C16 Cl1 119.45(15)
C15 C16 Cl1 119.22(15)
C1 C2 C3 121.07(19)
C1 C2 H2 119.5
C3 C2 H2 119.5
C2 C1 C6 120.7(2)
C2 C1 H1 119.6
C6 C1 H1 119.6
C8 C7 C6 121.54(15)
C8 C7 H7 119.2
C6 C7 H7 119.2
O1 C11 C21 108.10(13)
O1 C11 C19 107.62(13)
C21 C11 C19 109.45(13)
O1 C11 C12 106.97(11)
C21 C11 C12 113.30(13)
C19 C11 C12 111.17(13)
C3 C4 C5 119.96(19)
C3 C4 H4 120.0
C5 C4 H4 120.0
C4 C3 C2 120.39(19)
C4 C3 H3 119.8
C2 C3 H3 119.8
C16 C17 C18 119.35(17)
C16 C17 H17 120.3
C18 C17 H17 120.3
N2 C21 C11 179.20(19)
C16 C15 C14 119.22(17)
C16 C15 H15 120.4
C14 C15 H15 120.4
O2 C20 H20A 109.5
O2 C20 H20B 109.5
H20A C20 H20B 109.5
O2 C20 H20C 109.5
H20A C20 H20C 109.5
H20B C20 H20C 109.5
C19 N1 H1N 109(2)

loop_
_geom_bond_atom_site_label_1
_geom_bond_atom_site_label_2
_geom_bond_distance
Cl1 C16 1.7414(18)
O1 C10 1.3802(19)
O1 C11 1.4279(19)
C10 C9 1.355(2)
C10 C5 1.402(2)
C8 C7 1.366(3)
C8 C9 1.393(2)
C8 H8 0.9300
O2 C19 1.325(2)
O2 C20 1.443(2)
C5 C4 1.411(2)
C5 C6 1.420(2)
C12 C9 1.508(2)
C12 C13 1.508(2)
C12 C11 1.579(2)
C12 H12 0.9800
C6 C7 1.411(2)
C6 C1 1.415(3)
C13 C14 1.383(2)
C13 C18 1.386(2)
C19 N1 1.236(3)
C19 C11 1.537(2)
C14 C15 1.381(2)
C14 H14 0.9300
C18 C17 1.379(3)
C18 H18 0.9300
C16 C17 1.360(3)
C16 C15 1.364(3)
C2 C1 1.355(3)
C2 C3 1.398(3)
C2 H2 0.9300
C1 H1 0.9300
C7 H7 0.9300
C11 C21 1.478(2)
N2 C21 1.126(2)
C4 C3 1.361(3)
C4 H4 0.9300
C3 H3 0.9300
C17 H17 0.9300
C15 H15 0.9300
C20 H20A 0.9600
C20 H20B 0.9600
C20 H20C 0.9600
N1 H1N 0.91(3)
